data_7120574
loop_
_publ_author_name
'Mei, Guang-Jian'
'Li, Dan'
'Zhou, Gui-Xiang'
'Shi, Qian'
'Cao, Zheng'
'Shi, Feng'

_publ_section_title
;
 Catalytic Asymmetric Construction of Tetrahydroquinoline-Based
 Spirooxindole Framework via a Diastereo- and Enantioselective
 Decarboxylative [4+2] Cycloaddition
;
_journal_name_full 'Chem. Commun.'
_journal_paper_doi 10.1039/C7CC05595A
_journal_year 2017
_chemical_absolute_configuration rmad
_chemical_formula_moiety 'C30 H28 N2 O6 S'
_chemical_formula_sum 'C30 H28 N2 O6 S'
_chemical_formula_weight 544.60
_chemical_name_systematic
;
 ?
;
_space_group_crystal_system orthorhombic
_space_group_IT_number 19
_space_group_name_Hall 'P 2ac 2ab'
_space_group_name_H-M_alt 'P 21 21 21'
_symmetry_space_group_name_Hall 'P 2ac 2ab'
_symmetry_space_group_name_H-M 'P 21 21 21'
_atom_sites_solution_hydrogens geom
_atom_sites_solution_primary dual
_audit_block_doi 10.5517/ccdc.csd.cc1pbhk2
_audit_creation_date 2017-04-10
_audit_creation_method
;
Olex2 1.2
(compiled 2017.01.04 svn.r3372 for OlexSys, GUI svn.r5324)
;
_audit_update_record
;
2017-06-29 deposited with the CCDC.
2017-08-17 downloaded from the CCDC.
;
_cell_angle_alpha 90
_cell_angle_beta 90
_cell_angle_gamma 90
_cell_formula_units_Z 4
_cell_length_a 9.0717(2)
_cell_length_b 12.8155(2)
_cell_length_c 23.4747(5)
_cell_measurement_reflns_used 6145
_cell_measurement_temperature 296(2)
_cell_measurement_theta_max 68.16
_cell_measurement_theta_min 3.77
_cell_volume 2729.13(9)
_computing_cell_refinement 'SAINT v7.68A (Bruker, 2009)'
_computing_data_reduction 'SAINT v7.68A (Bruker, 2009)'
_computing_molecular_graphics 'Olex2 (Dolomanov et al., 2009)'
_computing_publication_material 'Olex2 (Dolomanov et al., 2009)'
_computing_structure_refinement 'XL (Sheldrick, 2008)'
_computing_structure_solution 'ShelXT (Sheldrick, 2015)'
_diffrn_ambient_temperature 296.15
_diffrn_measured_fraction_theta_full 0.996
_diffrn_measured_fraction_theta_max 0.981
_diffrn_measurement_device_type 'Bruker APEX-II CCD'
_diffrn_measurement_method '\f and \w scans'
_diffrn_radiation_monochromator graphite
_diffrn_radiation_type CuK\a
_diffrn_radiation_wavelength 1.54178
_diffrn_reflns_av_R_equivalents 0.0590
_diffrn_reflns_av_unetI/netI 0.0600
_diffrn_reflns_Laue_measured_fraction_full 0.996
_diffrn_reflns_Laue_measured_fraction_max 0.981
_diffrn_reflns_limit_h_max 8
_diffrn_reflns_limit_h_min -10
_diffrn_reflns_limit_k_max 15
_diffrn_reflns_limit_k_min -12
_diffrn_reflns_limit_l_max 28
_diffrn_reflns_limit_l_min -27
_diffrn_reflns_number 14759
_diffrn_reflns_point_group_measured_fraction_full 0.979
_diffrn_reflns_point_group_measured_fraction_max 0.957
_diffrn_reflns_theta_full 67.679
_diffrn_reflns_theta_max 69.678
_diffrn_reflns_theta_min 3.766
_diffrn_standards_number 0
_exptl_absorpt_coefficient_mu 1.444
_exptl_absorpt_correction_T_max 0.7532
_exptl_absorpt_correction_T_min 0.3889
_exptl_absorpt_correction_type multi-scan
_exptl_absorpt_process_details
'SADABS-2008/1 (Bruker,2008) was used for absorption correction. wR2(int) was 0.1500 before and 0.0860 after correction. The Ratio of minimum to maximum transmission is 0.5163. The \l/2 correction factor is 0.0015.'
_exptl_crystal_colour colourless
_exptl_crystal_density_diffrn 1.325
_exptl_crystal_description block
_exptl_crystal_F_000 1144
_exptl_crystal_size_max 0.22
_exptl_crystal_size_mid 0.2
_exptl_crystal_size_min 0.15
_refine_diff_density_max 0.210
_refine_diff_density_min -0.237
_refine_diff_density_rms 0.039
_refine_ls_abs_structure_details
;
 Flack x determined using 1813 quotients [(I+)-(I-)]/[(I+)+(I-)]
 (Parsons, Flack and Wagner, Acta Cryst. B69 (2013) 249-259).
;
_refine_ls_abs_structure_Flack 0.058(11)
_refine_ls_extinction_method none
_refine_ls_goodness_of_fit_ref 1.039
_refine_ls_hydrogen_treatment constr
_refine_ls_matrix_type full
_refine_ls_number_parameters 355
_refine_ls_number_reflns 4909
_refine_ls_number_restraints 0
_refine_ls_restrained_S_all 1.039
_refine_ls_R_factor_all 0.0443
_refine_ls_R_factor_gt 0.0418
_refine_ls_shift/su_max 0.003
_refine_ls_shift/su_mean 0.000
_refine_ls_structure_factor_coef Fsqd
_refine_ls_weighting_details 'w=1/[\s^2^(Fo^2^)+(0.0556P)^2^+0.2364P] where P=(Fo^2^+2Fc^2^)/3'
_refine_ls_weighting_scheme calc
_refine_ls_wR_factor_gt 0.1098
_refine_ls_wR_factor_ref 0.1127
_reflns_Friedel_coverage 0.715
_reflns_Friedel_fraction_full 0.957
_reflns_Friedel_fraction_max 0.925
_reflns_number_gt 4585
_reflns_number_total 4909
_reflns_threshold_expression 'I > 2\s(I)'
_cod_data_source_file c7cc05595a2.cif
_cod_data_source_block cu_dm17218_0m
_cod_database_code 7120574
_shelxl_version_number 2014-3
_shelx_space_group_comment
;
The symmetry employed for this shelxl refinement is uniquely defined
by the following loop, which should always be used as a source of
symmetry information in preference to the above space-group names.
They are only intended as comments.
;
_shelx_estimated_absorpt_t_max 0.812
_shelx_estimated_absorpt_t_min 0.742
_olex2_refinement_description
;
1. Fixed Uiso
 At 1.2 times of:
  All C(H) groups, All C(H,H) groups
 At 1.5 times of:
  All C(H,H,H) groups
2.a Ternary CH refined with riding coordinates:
 C1(H1), C3(H3)
2.b Secondary CH2 refined with riding coordinates:
 C22(H22A,H22B)
2.c Aromatic/amide H refined with riding coordinates:
 C4(H4), C8(H8), C9(H9), C10(H10), C11(H11), C13(H13), C14(H14), C15(H15),
 C16(H16), C25(H25), C26(H26), C28(H28), C29(H29)
2.d X=CH2 refined with riding coordinates:
 C5(H5A,H5B)
2.e Idealised Me refined as rotating group:
 C20(H20A,H20B,H20C), C23(H23A,H23B,H23C), C30(H30A,H30B,H30C)
;
_olex2_submission_special_instructions 'No special instructions were received'

loop_
_space_group_symop_operation_xyz
'x, y, z'
'-x+1/2, -y, z+1/2'
'-x, y+1/2, -z+1/2'
'x+1/2, -y+1/2, -z'

loop_
_atom_site_label
_atom_site_type_symbol
_atom_site_fract_x
_atom_site_fract_y
_atom_site_fract_z
_atom_site_U_iso_or_equiv
_atom_site_adp_type
_atom_site_occupancy
_atom_site_site_symmetry_order
_atom_site_calc_flag
_atom_site_refinement_flags_posn
S1 S 0.66817(10) 0.72256(6) 0.66668(4) 0.0629(2) Uani 1 1 d .
O1 O 0.2679(2) 0.56898(18) 0.58035(10) 0.0602(5) Uani 1 1 d .
O2 O 0.1751(3) 0.3854(3) 0.43950(14) 0.0918(9) Uani 1 1 d .
O3 O 0.7720(3) 0.6775(2) 0.50792(12) 0.0807(7) Uani 1 1 d .
O4 O 0.5396(3) 0.65179(18) 0.47898(10) 0.0664(6) Uani 1 1 d .
O5 O 0.6134(4) 0.80987(16) 0.63534(12) 0.0805(8) Uani 1 1 d .
O6 O 0.7993(3) 0.7310(2) 0.69949(12) 0.0818(7) Uani 1 1 d .
N1 N 0.6976(3) 0.62907(17) 0.61884(10) 0.0506(5) Uani 1 1 d .
N2 N 0.3255(2) 0.45288(17) 0.50714(10) 0.0467(5) Uani 1 1 d .
C1 C 0.5861(3) 0.6173(2) 0.57404(12) 0.0459(6) Uani 1 1 d .
H1 H 0.5050 0.6647 0.5835 0.055 Uiso 1 1 calc R
C2 C 0.5189(3) 0.50475(19) 0.56999(11) 0.0413(5) Uani 1 1 d .
C3 C 0.5304(3) 0.4521(2) 0.62973(11) 0.0438(6) Uani 1 1 d .
H3 H 0.4814 0.4977 0.6574 0.053 Uiso 1 1 calc R
C4 C 0.4556(3) 0.3470(2) 0.63187(14) 0.0544(7) Uani 1 1 d .
H4 H 0.4797 0.2976 0.6044 0.065 Uiso 1 1 calc R
C5 C 0.3582(3) 0.3225(3) 0.67081(16) 0.0675(9) Uani 1 1 d .
H5A H 0.3325 0.3707 0.6987 0.081 Uiso 1 1 calc R
H5B H 0.3146 0.2568 0.6706 0.081 Uiso 1 1 calc R
C6 C 0.6922(3) 0.4473(2) 0.64512(12) 0.0459(6) Uani 1 1 d .
C7 C 0.7744(3) 0.5377(2) 0.63757(13) 0.0486(6) Uani 1 1 d .
C8 C 0.9243(3) 0.5395(3) 0.64667(15) 0.0616(8) Uani 1 1 d .
H8 H 0.9780 0.6001 0.6399 0.074 Uiso 1 1 calc R
C9 C 0.9938(3) 0.4511(3) 0.66587(17) 0.0718(9) Uani 1 1 d .
H9 H 1.0948 0.4519 0.6726 0.086 Uiso 1 1 calc R
C10 C 0.9140(4) 0.3607(3) 0.67529(17) 0.0713(9) Uani 1 1 d .
H10 H 0.9611 0.3015 0.6892 0.086 Uiso 1 1 calc R
C11 C 0.7643(4) 0.3583(2) 0.66410(14) 0.0578(7) Uani 1 1 d .
H11 H 0.7118 0.2968 0.6693 0.069 Uiso 1 1 calc R
C12 C 0.5752(3) 0.43480(19) 0.52334(12) 0.0416(5) Uani 1 1 d .
C13 C 0.7159(3) 0.3994(2) 0.51239(13) 0.0519(6) Uani 1 1 d .
H13 H 0.7953 0.4222 0.5342 0.062 Uiso 1 1 calc R
C14 C 0.7369(4) 0.3288(3) 0.46802(15) 0.0652(8) Uani 1 1 d .
H14 H 0.8313 0.3049 0.4598 0.078 Uiso 1 1 calc R
C15 C 0.6202(4) 0.2942(3) 0.43654(16) 0.0683(9) Uani 1 1 d .
H15 H 0.6365 0.2459 0.4076 0.082 Uiso 1 1 calc R
C16 C 0.4768(4) 0.3296(2) 0.44671(14) 0.0602(7) Uani 1 1 d .
H16 H 0.3974 0.3055 0.4254 0.072 Uiso 1 1 calc R
C17 C 0.4580(3) 0.4019(2) 0.48985(12) 0.0447(6) Uani 1 1 d .
C18 C 0.3557(3) 0.5165(2) 0.55448(12) 0.0439(5) Uani 1 1 d .
C19 C 0.1917(3) 0.4508(3) 0.47652(14) 0.0582(7) Uani 1 1 d .
C20 C 0.0795(4) 0.5319(4) 0.48915(19) 0.0845(12) Uani 1 1 d .
H20A H 0.0453 0.5237 0.5276 0.127 Uiso 1 1 calc GR
H20B H -0.0019 0.5246 0.4633 0.127 Uiso 1 1 calc GR
H20C H 0.1226 0.5998 0.4847 0.127 Uiso 1 1 calc GR
C21 C 0.6479(3) 0.6527(2) 0.51692(14) 0.0531(6) Uani 1 1 d .
C22 C 0.5728(6) 0.6833(4) 0.42102(18) 0.0913(13) Uani 1 1 d .
H22A H 0.4837 0.7097 0.4033 0.110 Uiso 1 1 calc R
H22B H 0.6442 0.7396 0.4219 0.110 Uiso 1 1 calc R
C23 C 0.6306(9) 0.5989(5) 0.3868(2) 0.127(2) Uani 1 1 d .
H23A H 0.6272 0.6181 0.3473 0.191 Uiso 1 1 calc GR
H23B H 0.5723 0.5374 0.3928 0.191 Uiso 1 1 calc GR
H23C H 0.7309 0.5853 0.3977 0.191 Uiso 1 1 calc GR
C24 C 0.5260(4) 0.6752(2) 0.71080(14) 0.0627(8) Uani 1 1 d .
C25 C 0.5582(5) 0.6037(3) 0.75358(15) 0.0681(9) Uani 1 1 d .
H25 H 0.6555 0.5861 0.7616 0.082 Uiso 1 1 calc R
C26 C 0.4450(5) 0.5593(3) 0.78397(17) 0.0751(10) Uani 1 1 d .
H26 H 0.4667 0.5118 0.8127 0.090 Uiso 1 1 calc R
C27 C 0.2997(5) 0.5837(3) 0.77261(17) 0.0767(10) Uani 1 1 d .
C28 C 0.2695(5) 0.6559(3) 0.72996(17) 0.0754(10) Uani 1 1 d .
H28 H 0.1723 0.6737 0.7220 0.090 Uiso 1 1 calc R
C29 C 0.3825(4) 0.7016(3) 0.69916(16) 0.0682(9) Uani 1 1 d .
H29 H 0.3613 0.7499 0.6707 0.082 Uiso 1 1 calc R
C30 C 0.1759(6) 0.5331(4) 0.8057(2) 0.1010(15) Uani 1 1 d .
H30A H 0.0855 0.5696 0.7984 0.151 Uiso 1 1 calc GR
H30B H 0.1977 0.5360 0.8457 0.151 Uiso 1 1 calc GR
H30C H 0.1659 0.4616 0.7941 0.151 Uiso 1 1 calc GR

loop_
_atom_site_aniso_label
_atom_site_aniso_U_11
_atom_site_aniso_U_22
_atom_site_aniso_U_33
_atom_site_aniso_U_23
_atom_site_aniso_U_13
_atom_site_aniso_U_12
S1 0.0796(5) 0.0403(3) 0.0688(5) -0.0128(3) -0.0016(4) -0.0119(4)
O1 0.0438(9) 0.0682(12) 0.0686(13) -0.0115(11) 0.0052(9) 0.0078(10)
O2 0.0777(17) 0.102(2) 0.0951(19) -0.0255(17) -0.0319(15) -0.0030(16)
O3 0.0656(14) 0.0947(18) 0.0818(16) 0.0082(15) 0.0047(12) -0.0275(14)
O4 0.0663(12) 0.0632(13) 0.0697(14) 0.0196(11) -0.0113(11) -0.0027(11)
O5 0.120(2) 0.0353(10) 0.0865(17) -0.0053(11) 0.0060(16) -0.0066(12)
O6 0.0892(17) 0.0707(14) 0.0854(16) -0.0252(14) -0.0090(14) -0.0249(14)
N1 0.0538(13) 0.0387(11) 0.0592(13) -0.0048(10) -0.0032(10) -0.0067(10)
N2 0.0399(10) 0.0475(11) 0.0528(12) -0.0011(10) 0.0004(10) -0.0039(9)
C1 0.0438(12) 0.0340(11) 0.0600(16) -0.0019(11) 0.0003(11) 0.0004(10)
C2 0.0384(11) 0.0352(11) 0.0501(13) -0.0027(10) 0.0013(10) -0.0018(10)
C3 0.0436(12) 0.0394(12) 0.0485(14) -0.0046(11) 0.0026(11) -0.0048(10)
C4 0.0594(16) 0.0442(13) 0.0597(17) 0.0069(13) -0.0110(13) -0.0119(13)
C5 0.0521(15) 0.0697(19) 0.081(2) 0.0273(18) -0.0140(15) -0.0162(15)
C6 0.0478(13) 0.0440(13) 0.0461(13) -0.0030(11) -0.0021(11) -0.0019(11)
C7 0.0460(13) 0.0479(14) 0.0518(14) -0.0033(12) -0.0024(11) -0.0054(12)
C8 0.0452(14) 0.0695(19) 0.0701(19) -0.0023(17) -0.0055(13) -0.0088(14)
C9 0.0467(15) 0.089(2) 0.080(2) -0.002(2) -0.0098(16) 0.0047(17)
C10 0.0662(19) 0.072(2) 0.076(2) 0.0043(18) -0.0132(17) 0.0179(18)
C11 0.0614(16) 0.0490(14) 0.0631(18) 0.0020(14) -0.0059(14) 0.0049(14)
C12 0.0432(12) 0.0340(11) 0.0475(13) 0.0024(10) 0.0018(10) 0.0000(10)
C13 0.0475(13) 0.0502(14) 0.0579(16) -0.0018(13) 0.0005(12) 0.0066(12)
C14 0.0654(18) 0.0629(18) 0.0674(19) -0.0073(16) 0.0065(15) 0.0216(16)
C15 0.082(2) 0.0581(17) 0.0644(19) -0.0168(15) 0.0071(16) 0.0121(17)
C16 0.0712(18) 0.0533(16) 0.0560(16) -0.0118(14) -0.0037(15) -0.0036(15)
C17 0.0484(13) 0.0374(12) 0.0484(14) 0.0021(11) 0.0019(11) -0.0016(11)
C18 0.0401(12) 0.0402(12) 0.0513(14) 0.0006(11) 0.0051(11) 0.0001(11)
C19 0.0442(14) 0.0714(19) 0.0591(17) 0.0037(15) -0.0034(13) -0.0091(14)
C20 0.0456(15) 0.116(3) 0.092(3) -0.005(3) -0.0133(17) 0.0135(19)
C21 0.0516(14) 0.0376(12) 0.0702(18) 0.0046(12) 0.0024(14) -0.0044(12)
C22 0.114(3) 0.083(3) 0.077(3) 0.032(2) -0.018(2) -0.020(3)
C23 0.201(7) 0.111(4) 0.069(3) -0.001(3) 0.002(3) -0.057(5)
C24 0.083(2) 0.0448(14) 0.0601(18) -0.0174(14) -0.0025(16) -0.0032(15)
C25 0.085(2) 0.0580(17) 0.0616(19) -0.0116(16) -0.0064(17) -0.0009(17)
C26 0.099(3) 0.0633(19) 0.063(2) -0.0081(17) 0.0016(19) -0.010(2)
C27 0.101(3) 0.0629(19) 0.066(2) -0.0199(17) 0.018(2) -0.009(2)
C28 0.077(2) 0.072(2) 0.077(2) -0.0213(19) 0.0099(18) 0.0061(19)
C29 0.084(2) 0.0536(17) 0.067(2) -0.0117(15) 0.0053(17) 0.0072(16)
C30 0.112(3) 0.100(3) 0.092(3) -0.019(3) 0.029(3) -0.019(3)

loop_
_atom_type_symbol
_atom_type_description
_atom_type_scat_dispersion_real
_atom_type_scat_dispersion_imag
_atom_type_scat_source
C C 0.0181 0.0091 'International Tables Vol C Tables 4.2.6.8 and 6.1.1.4'
H H 0.0000 0.0000 'International Tables Vol C Tables 4.2.6.8 and 6.1.1.4'
N N 0.0311 0.0180 'International Tables Vol C Tables 4.2.6.8 and 6.1.1.4'
O O 0.0492 0.0322 'International Tables Vol C Tables 4.2.6.8 and 6.1.1.4'
S S 0.3331 0.5567 'International Tables Vol C Tables 4.2.6.8 and 6.1.1.4'

loop_
_geom_angle_atom_site_label_1
_geom_angle_atom_site_label_2
_geom_angle_atom_site_label_3
_geom_angle
O5 S1 N1 105.80(14)
O5 S1 C24 108.54(18)
O6 S1 O5 120.69(17)
O6 S1 N1 106.64(15)
O6 S1 C24 108.69(18)
N1 S1 C24 105.44(13)
C21 O4 C22 118.3(3)
C1 N1 S1 116.58(19)
C7 N1 S1 117.4(2)
C7 N1 C1 118.1(2)
C18 N2 C17 109.1(2)
C18 N2 C19 125.5(2)
C19 N2 C17 124.8(2)
N1 C1 H1 107.0
N1 C1 C2 114.0(2)
N1 C1 C21 110.3(2)
C2 C1 H1 107.0
C21 C1 H1 107.0
C21 C1 C2 111.3(2)
C3 C2 C1 108.5(2)
C12 C2 C1 117.4(2)
C12 C2 C3 111.9(2)
C12 C2 C18 102.4(2)
C18 C2 C1 107.4(2)
C18 C2 C3 108.7(2)
C2 C3 H3 107.8
C4 C3 C2 112.7(2)
C4 C3 H3 107.8
C4 C3 C6 113.1(2)
C6 C3 C2 107.3(2)
C6 C3 H3 107.8
C3 C4 H4 118.6
C5 C4 C3 122.7(3)
C5 C4 H4 118.6
C4 C5 H5A 120.0
C4 C5 H5B 120.0
H5A C5 H5B 120.0
C7 C6 C3 117.2(2)
C11 C6 C3 124.6(2)
C11 C6 C7 118.2(2)
C6 C7 N1 117.4(2)
C8 C7 N1 121.0(3)
C8 C7 C6 121.7(3)
C7 C8 H8 120.3
C9 C8 C7 119.3(3)
C9 C8 H8 120.3
C8 C9 H9 119.9
C8 C9 C10 120.2(3)
C10 C9 H9 119.9
C9 C10 H10 119.9
C9 C10 C11 120.1(3)
C11 C10 H10 119.9
C6 C11 H11 119.8
C10 C11 C6 120.4(3)
C10 C11 H11 119.8
C13 C12 C2 130.2(2)
C13 C12 C17 120.2(2)
C17 C12 C2 109.4(2)
C12 C13 H13 120.7
C12 C13 C14 118.6(3)
C14 C13 H13 120.7
C13 C14 H14 119.7
C15 C14 C13 120.7(3)
C15 C14 H14 119.7
C14 C15 H15 119.2
C14 C15 C16 121.6(3)
C16 C15 H15 119.2
C15 C16 H16 121.4
C17 C16 C15 117.2(3)
C17 C16 H16 121.4
C12 C17 N2 110.2(2)
C16 C17 N2 128.2(3)
C16 C17 C12 121.6(3)
O1 C18 N2 126.4(2)
O1 C18 C2 125.0(2)
N2 C18 C2 108.6(2)
O2 C19 N2 118.9(3)
O2 C19 C20 122.7(3)
N2 C19 C20 118.4(3)
C19 C20 H20A 109.5
C19 C20 H20B 109.5
C19 C20 H20C 109.5
H20A C20 H20B 109.5
H20A C20 H20C 109.5
H20B C20 H20C 109.5
O3 C21 O4 125.8(3)
O3 C21 C1 125.8(3)
O4 C21 C1 108.4(2)
O4 C22 H22A 109.0
O4 C22 H22B 109.0
H22A C22 H22B 107.8
C23 C22 O4 112.8(4)
C23 C22 H22A 109.0
C23 C22 H22B 109.0
C22 C23 H23A 109.5
C22 C23 H23B 109.5
C22 C23 H23C 109.5
H23A C23 H23B 109.5
H23A C23 H23C 109.5
H23B C23 H23C 109.5
C25 C24 S1 119.9(3)
C29 C24 S1 119.5(3)
C29 C24 C25 120.3(4)
C24 C25 H25 120.3
C26 C25 C24 119.4(4)
C26 C25 H25 120.3
C25 C26 H26 119.4
C25 C26 C27 121.3(4)
C27 C26 H26 119.4
C26 C27 C28 118.5(4)
C26 C27 C30 120.9(4)
C28 C27 C30 120.6(4)
C27 C28 H28 119.6
C29 C28 C27 120.8(4)
C29 C28 H28 119.6
C24 C29 C28 119.6(4)
C24 C29 H29 120.2
C28 C29 H29 120.2
C27 C30 H30A 109.5
C27 C30 H30B 109.5
C27 C30 H30C 109.5
H30A C30 H30B 109.5
H30A C30 H30C 109.5
H30B C30 H30C 109.5

loop_
_geom_bond_atom_site_label_1
_geom_bond_atom_site_label_2
_geom_bond_distance
S1 O5 1.428(3)
S1 O6 1.422(3)
S1 N1 1.664(2)
S1 C24 1.762(4)
O1 C18 1.206(3)
O2 C19 1.217(4)
O3 C21 1.188(4)
O4 C21 1.326(4)
O4 C22 1.451(5)
N1 C1 1.467(4)
N1 C7 1.432(4)
N2 C17 1.427(3)
N2 C18 1.406(4)
N2 C19 1.411(4)
C1 H1 0.9800
C1 C2 1.569(3)
C1 C21 1.522(4)
C2 C3 1.560(4)
C2 C12 1.505(4)
C2 C18 1.532(3)
C3 H3 0.9800
C3 C4 1.509(4)
C3 C6 1.513(4)
C4 H4 0.9300
C4 C5 1.310(5)
C5 H5A 0.9300
C5 H5B 0.9300
C6 C7 1.390(4)
C6 C11 1.388(4)
C7 C8 1.377(4)
C8 H8 0.9300
C8 C9 1.373(5)
C9 H9 0.9300
C9 C10 1.383(6)
C10 H10 0.9300
C10 C11 1.383(5)
C11 H11 0.9300
C12 C13 1.379(4)
C12 C17 1.388(4)
C13 H13 0.9300
C13 C14 1.393(4)
C14 H14 0.9300
C14 C15 1.365(5)
C15 H15 0.9300
C15 C16 1.399(5)
C16 H16 0.9300
C16 C17 1.383(4)
C19 C20 1.484(5)
C20 H20A 0.9600
C20 H20B 0.9600
C20 H20C 0.9600
C22 H22A 0.9700
C22 H22B 0.9700
C22 C23 1.445(8)
C23 H23A 0.9600
C23 H23B 0.9600
C23 H23C 0.9600
C24 C25 1.391(5)
C24 C29 1.372(5)
C25 H25 0.9300
C25 C26 1.374(6)
C26 H26 0.9300
C26 C27 1.381(6)
C27 C28 1.391(6)
C27 C30 1.511(6)
C28 H28 0.9300
C28 C29 1.384(5)
C29 H29 0.9300
C30 H30A 0.9600
C30 H30B 0.9600
C30 H30C 0.9600
